data_7708566
loop_
_publ_author_name
'Kramer, Eric'
'Yu, Shilin'
'Ward, Jas S.'
'Rissanen, Kari'

_publ_section_title
;
 Dihypoiodites Stabilised by 4-ethylpyridine through O-I-N Halogen Bonds
;
_journal_name_full 'Dalton Transactions'
_journal_paper_doi 10.1039/D1DT03324G
_journal_year 2021
_chemical_formula_moiety 'C22 H18 F4 I2 N2 O4'
_chemical_formula_sum 'C22 H18 F4 I2 N2 O4'
_chemical_formula_weight 704.18
_space_group_crystal_system monoclinic
_space_group_IT_number 14
_space_group_name_Hall '-P 2ybc'
_space_group_name_H-M_alt 'P 1 21/c 1'
_atom_sites_solution_hydrogens geom
_atom_sites_solution_primary dual
_audit_creation_date 2021-04-27
_audit_creation_method
;
Olex2 1.2
(compiled 2018.05.29 svn.r3508 for OlexSys, GUI svn.r5506)
;
_audit_update_record
;
2021-08-24 deposited with the CCDC.	2021-10-14 downloaded from the CCDC.
;
_cell_angle_alpha 90
_cell_angle_beta 91.420(2)
_cell_angle_gamma 90
_cell_formula_units_Z 4
_cell_length_a 9.8812(3)
_cell_length_b 32.4911(7)
_cell_length_c 7.4264(2)
_cell_measurement_reflns_used 4276
_cell_measurement_temperature 120.00(10)
_cell_measurement_theta_max 76.2330
_cell_measurement_theta_min 4.4510
_cell_volume 2383.52(11)
_computing_cell_refinement 'CrysAlisPro 1.171.40.84a (Rigaku OD, 2020)'
_computing_data_collection 'CrysAlisPro 1.171.40.84a (Rigaku OD, 2020)'
_computing_data_reduction 'CrysAlisPro 1.171.40.84a (Rigaku OD, 2020)'
_computing_molecular_graphics 'Olex2 (Dolomanov et al., 2009)'
_computing_publication_material 'Olex2 (Dolomanov et al., 2009)'
_computing_structure_refinement 'ShelXL (Sheldrick, 2015)'
_computing_structure_solution 'ShelXT (Sheldrick, 2015)'
_diffrn_ambient_environment N~2~
_diffrn_ambient_temperature 120.00(10)
_diffrn_detector 'CCD plate'
_diffrn_detector_area_resol_mean 5.1977
_diffrn_detector_type Atlas
_diffrn_measured_fraction_theta_full 0.997
_diffrn_measured_fraction_theta_max 0.991
_diffrn_measurement_details
;
List of Runs (angles in degrees, time in seconds):

  # Type    Start    End  Width  t~exp~   \w     \q     \k     \f   Frames
#--------------------------------------------------------------------------
  1  \w   -116.00 -19.00   1.00    1.00    --  -41.90 -37.00 -60.00   97
  2  \w    -68.00  28.00   1.00    1.00    --  -41.90  77.00  90.00   96
  3  \w     26.00  61.00   1.00    1.00    --   41.90 -77.00 120.00   35
  4  \w     46.00 109.00   1.00    1.00    --  112.00-111.00 120.00   63
  5  \w     40.00 139.00   1.00    1.00    --  112.00 -61.00 150.00   99
  6  \w     29.00 101.00   1.00    1.00    --  112.00 -94.00 -30.00   72
  7  \w    104.00 171.00   1.00    1.00    --  112.00 111.00 120.00   67
  8  \w     90.00 178.00   1.00    1.00    --  112.00  45.00 -60.00   88
;
_diffrn_measurement_device 'four-circle diffractometer'
_diffrn_measurement_device_type 'SuperNova, Dual, Cu at home/near, Atlas'
_diffrn_measurement_method '\w scans'
_diffrn_orient_matrix_type 'CrysAlisPro convention (1999,Acta A55,543-557)'
_diffrn_orient_matrix_UB_11 -0.1558583000
_diffrn_orient_matrix_UB_12 0.0002969000
_diffrn_orient_matrix_UB_13 0.0058946000
_diffrn_orient_matrix_UB_21 -0.0002805000
_diffrn_orient_matrix_UB_22 0.0469258000
_diffrn_orient_matrix_UB_23 -0.0301650000
_diffrn_orient_matrix_UB_31 -0.0084821000
_diffrn_orient_matrix_UB_32 -0.0068178000
_diffrn_orient_matrix_UB_33 -0.2050241000
_diffrn_radiation_monochromator mirror
_diffrn_radiation_probe x-ray
_diffrn_radiation_type CuK\a
_diffrn_radiation_wavelength 1.54184
_diffrn_reflns_av_R_equivalents 0.0385
_diffrn_reflns_av_unetI/netI 0.0536
_diffrn_reflns_Laue_measured_fraction_full 0.997
_diffrn_reflns_Laue_measured_fraction_max 0.991
_diffrn_reflns_limit_h_max 11
_diffrn_reflns_limit_h_min -12
_diffrn_reflns_limit_k_max 39
_diffrn_reflns_limit_k_min -38
_diffrn_reflns_limit_l_max 5
_diffrn_reflns_limit_l_min -9
_diffrn_reflns_number 8490
_diffrn_reflns_point_group_measured_fraction_full 0.997
_diffrn_reflns_point_group_measured_fraction_max 0.991
_diffrn_reflns_theta_full 67.684
_diffrn_reflns_theta_max 72.128
_diffrn_reflns_theta_min 2.720
_diffrn_source 'micro-focus sealed X-ray tube'
_diffrn_source_type 'SuperNova (Cu) X-ray Source'
_exptl_absorpt_coefficient_mu 21.304
_exptl_absorpt_correction_T_max 0.700
_exptl_absorpt_correction_T_min 0.079
_exptl_absorpt_correction_type gaussian
_exptl_absorpt_process_details
;
CrysAlisPro 1.171.40.84a (Rigaku Oxford Diffraction, 2020)
Numerical absorption correction based on gaussian integration over
a multifaceted crystal model
Empirical absorption correction using spherical harmonics,
implemented in SCALE3 ABSPACK scaling algorithm.
;
_exptl_crystal_colour colourless
_exptl_crystal_colour_primary colourless
_exptl_crystal_density_diffrn 1.962
_exptl_crystal_description plate
_exptl_crystal_F_000 1352
_exptl_crystal_recrystallization_method 'Re-crystallisation from solvent: DCM/petroleum ether'
_exptl_crystal_size_max 0.322
_exptl_crystal_size_mid 0.138
_exptl_crystal_size_min 0.034
_refine_diff_density_max 2.364
_refine_diff_density_min -1.233
_refine_diff_density_rms 0.175
_refine_ls_extinction_method none
_refine_ls_goodness_of_fit_ref 1.204
_refine_ls_hydrogen_treatment constr
_refine_ls_matrix_type full
_refine_ls_number_parameters 309
_refine_ls_number_reflns 4646
_refine_ls_number_restraints 0
_refine_ls_restrained_S_all 1.204
_refine_ls_R_factor_all 0.0538
_refine_ls_R_factor_gt 0.0475
_refine_ls_shift/su_max 0.000
_refine_ls_shift/su_mean 0.000
_refine_ls_structure_factor_coef Fsqd
_refine_ls_weighting_details 'w=1/[\s^2^(Fo^2^)+(0.0493P)^2^+14.2794P] where P=(Fo^2^+2Fc^2^)/3'
_refine_ls_weighting_scheme calc
_refine_ls_wR_factor_gt 0.1319
_refine_ls_wR_factor_ref 0.1368
_reflns_Friedel_coverage 0.000
_reflns_number_gt 4085
_reflns_number_total 4646
_reflns_threshold_expression 'I > 2\s(I)'
_cod_data_source_file d1dt03324g2.cif
_cod_data_source_block 1F
_cod_database_code 7708566
_shelxl_version_number 2014/6
_shelx_space_group_comment
;
The symmetry employed for this shelxl refinement is uniquely defined
by the following loop, which should always be used as a source of
symmetry information in preference to the above space-group names.
They are only intended as comments.
;
_reflns_odcompleteness_completeness 98.94
_reflns_odcompleteness_iscentric 1
_reflns_odcompleteness_theta 71.98
_olex2_refinement_description
;
1. Fixed Uiso
 At 1.2 times of:
  All C(H) groups, All C(H,H) groups
 At 1.5 times of:
  All C(H,H,H) groups
2.a Secondary CH2 refined with riding coordinates:
 C7(H7A,H7B), C17(H17A,H17B)
2.b Aromatic/amide H refined with riding coordinates:
 C2(H2), C3(H3), C5(H5), C6(H6), C12(H12), C13(H13), C15(H15), C16(H16)
2.c Idealised Me refined as rotating group:
 C8(H8A,H8B,H8C), C18(H18A,H18B,H18C)
;
_ins_header
;
TITL OIE072_numabs in P2(1)/c 
REM P2(1)/c (#14 in standard setting)
CELL 1.54184   9.881168  32.491150   7.426430  90.0000  91.4203  90.0000
ZERR    4.00   0.000283   0.000736   0.000176   0.0000   0.0023   0.0000
LATT  1
SYMM -x, y+1/2,-z+1/2 
SFAC C H N O F I
UNIT 88.00 72.00 8.00 16.00 16.00 8.00
TREF
HKLF 4
END
;
_olex2_submission_special_instructions 'No special instructions were received'
_oxdiff_exptl_absorpt_empirical_details
;
Empirical correction (ABSPACK) includes:
- Absorption correction using spherical harmonics
- Frame scaling
;
_oxdiff_exptl_absorpt_empirical_full_max 1.467
_oxdiff_exptl_absorpt_empirical_full_min 0.741

loop_
_space_group_symop_operation_xyz
'x, y, z'
'-x, y+1/2, -z+1/2'
'-x, -y, -z'
'x, -y-1/2, z-1/2'

loop_
_atom_site_label
_atom_site_type_symbol
_atom_site_fract_x
_atom_site_fract_y
_atom_site_fract_z
_atom_site_U_iso_or_equiv
_atom_site_adp_type
_atom_site_occupancy
_atom_site_site_symmetry_order
_atom_site_calc_flag
_atom_site_refinement_flags_posn
_atom_site_refinement_flags_adp
_atom_site_refinement_flags_occupancy
_atom_site_disorder_assembly
_atom_site_disorder_group
I1 I 0.16277(5) 0.52236(2) 0.68702(6) 0.02171(14) Uani 1 1 d . . . . .
I2 I 0.34509(5) 0.51000(2) 0.21257(6) 0.02139(14) Uani 1 1 d . . . . .
F33 F 0.4188(5) 0.67847(16) 0.1072(6) 0.0342(11) Uani 1 1 d . . . . .
F34 F 0.2845(6) 0.74925(15) 0.1536(7) 0.0391(12) Uani 1 1 d . . . . .
F35 F 0.0647(6) 0.75177(15) 0.3638(8) 0.0422(13) Uani 1 1 d . . . . .
F36 F -0.0227(5) 0.68370(15) 0.5281(7) 0.0354(12) Uani 1 1 d . . . . .
O28 O 0.2013(5) 0.58415(18) 0.5703(8) 0.0275(12) Uani 1 1 d . . . . .
O29 O -0.0165(5) 0.59812(18) 0.5088(8) 0.0297(13) Uani 1 1 d . . . . .
O31 O 0.2786(6) 0.57476(17) 0.1840(7) 0.0272(12) Uani 1 1 d . . . . .
O32 O 0.4677(5) 0.60167(18) 0.3131(8) 0.0296(13) Uani 1 1 d . . . . .
N1 N 0.1470(6) 0.4595(2) 0.8061(8) 0.0204(13) Uani 1 1 d . . . . .
N11 N 0.3857(6) 0.44353(19) 0.2443(8) 0.0199(13) Uani 1 1 d . . . . .
C2 C 0.2485(8) 0.4331(2) 0.7956(10) 0.0220(15) Uani 1 1 d . . . . .
H2 H 0.3282 0.4415 0.7424 0.026 Uiso 1 1 calc R . . . .
C3 C 0.2390(7) 0.3931(2) 0.8622(10) 0.0215(15) Uani 1 1 d . . . . .
H3 H 0.3115 0.3751 0.8521 0.026 Uiso 1 1 calc R . . . .
C4 C 0.1221(8) 0.3803(2) 0.9432(9) 0.0222(15) Uani 1 1 d . . . . .
C5 C 0.0174(7) 0.4090(2) 0.9562(10) 0.0232(16) Uani 1 1 d . . . . .
H5 H -0.0618 0.4019 1.0136 0.028 Uiso 1 1 calc R . . . .
C6 C 0.0313(8) 0.4478(3) 0.8845(10) 0.0238(16) Uani 1 1 d . . . . .
H6 H -0.0404 0.4662 0.8901 0.029 Uiso 1 1 calc R . . . .
C7 C 0.1013(9) 0.3377(3) 1.0172(11) 0.0301(18) Uani 1 1 d . . . . .
H7A H 0.0094 0.3292 0.9873 0.036 Uiso 1 1 calc R . . . .
H7B H 0.1099 0.3390 1.1475 0.036 Uiso 1 1 calc R . . . .
C8 C 0.1971(11) 0.3052(3) 0.9510(16) 0.046(2) Uani 1 1 d . . . . .
H8A H 0.1909 0.3038 0.8219 0.069 Uiso 1 1 calc GR . . . .
H8B H 0.1732 0.2790 1.0008 0.069 Uiso 1 1 calc GR . . . .
H8C H 0.2881 0.3120 0.9880 0.069 Uiso 1 1 calc GR . . . .
C12 C 0.5013(8) 0.4266(3) 0.1879(10) 0.0251(16) Uani 1 1 d . . . . .
H12 H 0.5625 0.4430 0.1272 0.030 Uiso 1 1 calc R . . . .
C13 C 0.5315(8) 0.3860(2) 0.2174(10) 0.0255(16) Uani 1 1 d . . . . .
H13 H 0.6121 0.3751 0.1761 0.031 Uiso 1 1 calc R . . . .
C14 C 0.4428(8) 0.3609(3) 0.3084(10) 0.0257(16) Uani 1 1 d . . . . .
C15 C 0.3217(9) 0.3784(3) 0.3630(11) 0.0286(17) Uani 1 1 d . . . . .
H15 H 0.2580 0.3624 0.4213 0.034 Uiso 1 1 calc R . . . .
C16 C 0.2969(8) 0.4196(2) 0.3297(10) 0.0231(15) Uani 1 1 d . . . . .
H16 H 0.2163 0.4311 0.3676 0.028 Uiso 1 1 calc R . . . .
C17 C 0.4812(9) 0.3169(3) 0.3468(12) 0.0314(19) Uani 1 1 d . . . . .
H17A H 0.4803 0.3020 0.2334 0.038 Uiso 1 1 calc R . . . .
H17B H 0.5736 0.3165 0.3943 0.038 Uiso 1 1 calc R . . . .
C18 C 0.3940(12) 0.2939(3) 0.4754(18) 0.060(3) Uani 1 1 d . . . . .
H18A H 0.3028 0.2929 0.4281 0.089 Uiso 1 1 calc GR . . . .
H18B H 0.3955 0.3077 0.5897 0.089 Uiso 1 1 calc GR . . . .
H18C H 0.4280 0.2664 0.4907 0.089 Uiso 1 1 calc GR . . . .
C21 C 0.1535(7) 0.6434(2) 0.4040(10) 0.0205(15) Uani 1 1 d . . . . .
C22 C 0.2683(8) 0.6422(2) 0.2968(9) 0.0195(14) Uani 1 1 d . . . . .
C23 C 0.3098(8) 0.6780(3) 0.2146(10) 0.0252(16) Uani 1 1 d . . . . .
C24 C 0.2420(9) 0.7148(2) 0.2338(11) 0.0268(17) Uani 1 1 d . . . . .
C25 C 0.1291(9) 0.7158(2) 0.3395(11) 0.0283(17) Uani 1 1 d . . . . .
C26 C 0.0871(8) 0.6802(3) 0.4226(10) 0.0243(16) Uani 1 1 d . . . . .
C27 C 0.1039(8) 0.6052(2) 0.5017(10) 0.0220(15) Uani 1 1 d . . . . .
C30 C 0.3493(8) 0.6032(3) 0.2671(10) 0.0245(16) Uani 1 1 d . . . . .

loop_
_atom_site_aniso_label
_atom_site_aniso_U_11
_atom_site_aniso_U_22
_atom_site_aniso_U_33
_atom_site_aniso_U_23
_atom_site_aniso_U_13
_atom_site_aniso_U_12
I1 0.0214(3) 0.0255(3) 0.0182(2) 0.00321(17) 0.00132(17) -0.00118(17)
I2 0.0219(3) 0.0223(2) 0.0201(2) -0.00238(16) 0.00259(17) -0.00021(17)
F33 0.033(3) 0.037(3) 0.033(3) 0.001(2) 0.014(2) -0.010(2)
F34 0.047(3) 0.026(2) 0.044(3) 0.011(2) 0.000(2) -0.007(2)
F35 0.048(3) 0.023(2) 0.055(3) -0.004(2) 0.000(3) 0.011(2)
F36 0.035(3) 0.035(3) 0.037(3) -0.005(2) 0.016(2) 0.009(2)
O28 0.019(3) 0.031(3) 0.033(3) 0.013(2) -0.002(2) 0.000(2)
O29 0.018(3) 0.036(3) 0.036(3) 0.010(3) 0.008(2) -0.001(2)
O31 0.025(3) 0.027(3) 0.030(3) -0.008(2) -0.001(2) 0.001(2)
O32 0.017(3) 0.033(3) 0.039(3) -0.006(3) 0.002(2) 0.001(2)
N1 0.014(3) 0.022(3) 0.025(3) 0.000(2) 0.003(2) -0.005(2)
N11 0.022(3) 0.020(3) 0.018(3) -0.004(2) 0.006(2) 0.000(2)
C2 0.017(4) 0.026(4) 0.023(4) 0.000(3) 0.002(3) -0.002(3)
C3 0.017(4) 0.026(4) 0.022(4) 0.001(3) 0.003(3) 0.004(3)
C4 0.022(4) 0.030(4) 0.014(3) 0.000(3) -0.001(3) -0.001(3)
C5 0.015(4) 0.032(4) 0.023(4) 0.005(3) 0.003(3) -0.003(3)
C6 0.013(4) 0.034(4) 0.025(4) -0.001(3) 0.007(3) -0.001(3)
C7 0.031(5) 0.030(4) 0.029(4) 0.006(3) -0.002(3) -0.004(4)
C8 0.040(6) 0.029(5) 0.070(7) 0.009(5) 0.012(5) 0.006(4)
C12 0.021(4) 0.034(4) 0.020(4) -0.001(3) 0.004(3) -0.005(3)
C13 0.028(4) 0.027(4) 0.022(4) -0.004(3) -0.001(3) 0.003(3)
C14 0.029(4) 0.029(4) 0.019(4) -0.001(3) -0.002(3) 0.002(3)
C15 0.032(5) 0.033(4) 0.021(4) 0.000(3) 0.004(3) -0.007(4)
C16 0.021(4) 0.028(4) 0.021(4) -0.002(3) 0.006(3) -0.001(3)
C17 0.034(5) 0.027(4) 0.033(5) 0.001(3) 0.004(4) 0.003(4)
C18 0.048(7) 0.043(6) 0.088(9) 0.035(6) 0.014(6) 0.006(5)
C21 0.018(4) 0.026(4) 0.017(3) -0.001(3) -0.001(3) -0.001(3)
C22 0.021(4) 0.018(3) 0.019(3) -0.001(3) 0.000(3) -0.001(3)
C23 0.025(4) 0.031(4) 0.020(4) 0.001(3) 0.002(3) -0.003(3)
C24 0.034(5) 0.019(4) 0.026(4) 0.004(3) -0.005(3) -0.006(3)
C25 0.038(5) 0.017(4) 0.029(4) -0.001(3) -0.004(3) 0.004(3)
C26 0.024(4) 0.031(4) 0.018(4) -0.004(3) 0.002(3) 0.002(3)
C27 0.023(4) 0.027(4) 0.016(3) -0.001(3) 0.005(3) -0.001(3)
C30 0.024(4) 0.032(4) 0.018(4) -0.002(3) 0.010(3) -0.004(3)

loop_
_atom_type_symbol
_atom_type_description
_atom_type_scat_dispersion_real
_atom_type_scat_dispersion_imag
_atom_type_scat_source
C C 0.0181 0.0091 'International Tables Vol C Tables 4.2.6.8 and 6.1.1.4'
H H 0.0000 0.0000 'International Tables Vol C Tables 4.2.6.8 and 6.1.1.4'
F F 0.0727 0.0534 'International Tables Vol C Tables 4.2.6.8 and 6.1.1.4'
I I -0.3257 6.8362 'International Tables Vol C Tables 4.2.6.8 and 6.1.1.4'
N N 0.0311 0.0180 'International Tables Vol C Tables 4.2.6.8 and 6.1.1.4'
O O 0.0492 0.0322 'International Tables Vol C Tables 4.2.6.8 and 6.1.1.4'

loop_
_exptl_crystal_face_index_h
_exptl_crystal_face_index_k
_exptl_crystal_face_index_l
_exptl_crystal_face_perp_dist
-1 -21 0 0.0116
1 21 0 0.0226
0 3 5 0.0688
0 -3 -5 0.0628
4 1 3 0.0928
-4 -1 -3 0.0818
5 -3 -3 0.1418
-6 2 0 0.1589

loop_
_geom_angle_atom_site_label_1
_geom_angle_atom_site_label_2
_geom_angle_atom_site_label_3
_geom_angle
_geom_angle_site_symmetry_1
_geom_angle_site_symmetry_3
_geom_angle_publ_flag
O28 I1 N1 174.1(2) . . ?
N11 I2 O31 173.2(2) . . ?
C27 O28 I1 120.3(5) . . ?
C30 O31 I2 118.3(5) . . ?
C2 N1 I1 120.6(5) . . ?
C2 N1 C6 119.6(7) . . ?
C6 N1 I1 119.8(5) . . ?
C12 N11 I2 121.3(5) . . ?
C16 N11 I2 119.8(5) . . ?
C16 N11 C12 118.8(7) . . ?
N1 C2 H2 119.2 . . ?
N1 C2 C3 121.7(7) . . ?
C3 C2 H2 119.2 . . ?
C2 C3 H3 120.0 . . ?
C4 C3 C2 120.0(7) . . ?
C4 C3 H3 120.0 . . ?
C3 C4 C5 117.2(7) . . ?
C3 C4 C7 124.1(7) . . ?
C5 C4 C7 118.7(7) . . ?
C4 C5 H5 119.9 . . ?
C6 C5 C4 120.2(7) . . ?
C6 C5 H5 119.9 . . ?
N1 C6 C5 121.2(7) . . ?
N1 C6 H6 119.4 . . ?
C5 C6 H6 119.4 . . ?
C4 C7 H7A 108.4 . . ?
C4 C7 H7B 108.4 . . ?
C4 C7 C8 115.6(7) . . ?
H7A C7 H7B 107.4 . . ?
C8 C7 H7A 108.4 . . ?
C8 C7 H7B 108.4 . . ?
C7 C8 H8A 109.5 . . ?
C7 C8 H8B 109.5 . . ?
C7 C8 H8C 109.5 . . ?
H8A C8 H8B 109.5 . . ?
H8A C8 H8C 109.5 . . ?
H8B C8 H8C 109.5 . . ?
N11 C12 H12 119.1 . . ?
N11 C12 C13 121.8(7) . . ?
C13 C12 H12 119.1 . . ?
C12 C13 H13 119.8 . . ?
C12 C13 C14 120.5(8) . . ?
C14 C13 H13 119.8 . . ?
C13 C14 C15 117.4(8) . . ?
C13 C14 C17 119.5(8) . . ?
C15 C14 C17 123.1(8) . . ?
C14 C15 H15 120.3 . . ?
C16 C15 C14 119.5(8) . . ?
C16 C15 H15 120.3 . . ?
N11 C16 C15 122.0(7) . . ?
N11 C16 H16 119.0 . . ?
C15 C16 H16 119.0 . . ?
C14 C17 H17A 108.2 . . ?
C14 C17 H17B 108.2 . . ?
H17A C17 H17B 107.3 . . ?
C18 C17 C14 116.6(8) . . ?
C18 C17 H17A 108.2 . . ?
C18 C17 H17B 108.2 . . ?
C17 C18 H18A 109.5 . . ?
C17 C18 H18B 109.5 . . ?
C17 C18 H18C 109.5 . . ?
H18A C18 H18B 109.5 . . ?
H18A C18 H18C 109.5 . . ?
H18B C18 H18C 109.5 . . ?
C22 C21 C27 121.4(7) . . ?
C26 C21 C22 118.5(7) . . ?
C26 C21 C27 120.1(7) . . ?
C21 C22 C30 122.9(7) . . ?
C23 C22 C21 118.7(7) . . ?
C23 C22 C30 118.4(7) . . ?
F33 C23 C22 121.2(7) . . ?
F33 C23 C24 116.5(7) . . ?
C24 C23 C22 122.3(8) . . ?
F34 C24 C23 121.3(8) . . ?
F34 C24 C25 119.9(7) . . ?
C23 C24 C25 118.8(7) . . ?
F35 C25 C24 119.3(8) . . ?
F35 C25 C26 121.3(8) . . ?
C26 C25 C24 119.3(7) . . ?
F36 C26 C21 121.3(7) . . ?
F36 C26 C25 116.2(7) . . ?
C21 C26 C25 122.5(8) . . ?
O28 C27 C21 112.2(6) . . ?
O29 C27 O28 127.7(7) . . ?
O29 C27 C21 120.1(7) . . ?
O31 C30 C22 112.5(7) . . ?
O32 C30 O31 127.2(8) . . ?
O32 C30 C22 120.2(7) . . ?

loop_
_geom_bond_atom_site_label_1
_geom_bond_atom_site_label_2
_geom_bond_distance
_geom_bond_site_symmetry_2
_geom_bond_publ_flag
I1 O28 2.223(5) . ?
I1 N1 2.233(6) . ?
I2 O31 2.213(6) . ?
I2 N11 2.208(6) . ?
F33 C23 1.357(9) . ?
F34 C24 1.340(9) . ?
F35 C25 1.344(9) . ?
F36 C26 1.359(9) . ?
O28 C27 1.277(9) . ?
O29 C27 1.214(9) . ?
O31 C30 1.305(10) . ?
O32 C30 1.212(10) . ?
N1 C2 1.323(10) . ?
N1 C6 1.351(9) . ?
N11 C12 1.344(10) . ?
N11 C16 1.343(10) . ?
C2 H2 0.9300 . ?
C2 C3 1.394(11) . ?
C3 H3 0.9300 . ?
C3 C4 1.379(11) . ?
C4 C5 1.398(11) . ?
C4 C7 1.506(11) . ?
C5 H5 0.9300 . ?
C5 C6 1.374(11) . ?
C6 H6 0.9300 . ?
C7 H7A 0.9700 . ?
C7 H7B 0.9700 . ?
C7 C8 1.510(12) . ?
C8 H8A 0.9600 . ?
C8 H8B 0.9600 . ?
C8 H8C 0.9600 . ?
C12 H12 0.9300 . ?
C12 C13 1.370(11) . ?
C13 H13 0.9300 . ?
C13 C14 1.384(11) . ?
C14 C15 1.394(12) . ?
C14 C17 1.505(11) . ?
C15 H15 0.9300 . ?
C15 C16 1.383(12) . ?
C16 H16 0.9300 . ?
C17 H17A 0.9700 . ?
C17 H17B 0.9700 . ?
C17 C18 1.502(13) . ?
C18 H18A 0.9600 . ?
C18 H18B 0.9600 . ?
C18 H18C 0.9600 . ?
C21 C22 1.403(11) . ?
C21 C26 1.374(11) . ?
C21 C27 1.524(10) . ?
C22 C23 1.382(11) . ?
C22 C30 1.516(11) . ?
C23 C24 1.379(12) . ?
C24 C25 1.381(12) . ?
C25 C26 1.379(11) . ?

loop_
_exptl_oxdiff_crystal_face_indexfrac_h
_exptl_oxdiff_crystal_face_indexfrac_k
_exptl_oxdiff_crystal_face_indexfrac_l
_exptl_oxdiff_crystal_face_x
_exptl_oxdiff_crystal_face_y
_exptl_oxdiff_crystal_face_z
-0.5389 -21.0140 -0.0121 0.0777 -0.9856 0.1503
0.5389 21.0140 0.0121 -0.0777 0.9856 -0.1503
-0.0236 3.1050 4.7726 0.0327 0.0017 -0.9995
0.0236 -3.1050 -4.7726 -0.0327 -0.0017 0.9995
4.3801 1.1062 3.4280 -0.6621 -0.0527 -0.7475
-4.3801 -1.1062 -3.4280 0.6621 0.0527 0.7475
4.7867 -3.3081 -3.2102 -0.7660 -0.0597 0.6401
-6.3826 1.8010 0.2610 0.9969 0.0784 -0.0116
